data_2240876
loop_
_publ_author_name
'Montgomery, Matthew J.'
'O'Connor, Thomas J.'
'Tanski, Joseph M.'

_publ_section_title
;
 Crystal structures of 4-chloropyridine-2-carbonitrile and
 6-chloropyridine-2-carbonitrile exhibit different intermolecular
 \p-stacking, C---H&#x00B7;&#x00B7;&#x00B7;N~nitrile~ and
 C---H&#x00B7;&#x00B7;&#x00B7;N~pyridine~ interactions
;
_journal_coeditor_code RZ5161
_journal_issue 7
_journal_name_full 'Acta Crystallographica Section E'
_journal_page_first 852
_journal_page_last 856
_journal_paper_doi 10.1107/S2056989015011767
_journal_volume 71
_journal_year 2015
_chemical_formula_iupac 'C6 H3 Cl N2'
_chemical_formula_moiety 'C6 H3 Cl N2'
_chemical_formula_sum 'C6 H3 Cl N2'
_chemical_formula_weight 138.55
_chemical_name_systematic
;
4-Chloropyridine-2-carbonitrile
;
_space_group_crystal_system monoclinic
_space_group_IT_number 14
_space_group_name_Hall '-P 2yn'
_space_group_name_H-M_alt 'P 1 21/n 1'
_symmetry_space_group_name_Hall '-P 2yn'
_symmetry_space_group_name_H-M 'P 1 21/n 1'
_atom_sites_solution_hydrogens geom
_cell_angle_alpha 90
_cell_angle_beta 96.806(19)
_cell_angle_gamma 90
_cell_formula_units_Z 4
_cell_length_a 3.813(5)
_cell_length_b 14.047(19)
_cell_length_c 11.356(15)
_cell_measurement_reflns_used 3637
_cell_measurement_temperature 125.(2)
_cell_measurement_theta_max 30.2826
_cell_measurement_theta_min 2.9003
_cell_volume 604.0(14)
_computing_cell_refinement
;
APEX2 (Bruker, 2013)
;
_computing_data_collection
;
APEX2 (Bruker, 2013)
;
_computing_data_reduction
;
SAINT (Bruker, 2013)
;
_computing_molecular_graphics
;
SHELXTL2014 (Sheldrick, 2008)
;
_computing_publication_material
;
SHELXTL2014 (Sheldrick, 2008), OLEX2 (Dolomanov <i>et al.</i>,
2009) and Mercury
(Macrae <i>et al.</i>,  2008)
;
_computing_structure_refinement
;
SHELXL2014 (Sheldrick, 2015)
;
_computing_structure_solution
;
SHELXS2014 (Sheldrick, 2008)
;
_diffrn_ambient_temperature 125.(2)
_diffrn_detector_area_resol_mean 8.3333
_diffrn_measured_fraction_theta_full 0.997
_diffrn_measured_fraction_theta_max 0.997
_diffrn_measurement_device_type 'Bruker APEXII CCD'
_diffrn_measurement_method '\f and \w scans'
_diffrn_radiation_monochromator graphite
_diffrn_radiation_source 'fine-focus sealed tube'
_diffrn_radiation_type MoK\a
_diffrn_radiation_wavelength 0.71073
_diffrn_reflns_av_R_equivalents 0.0625
_diffrn_reflns_limit_h_max 5
_diffrn_reflns_limit_h_min -5
_diffrn_reflns_limit_k_max 19
_diffrn_reflns_limit_k_min -20
_diffrn_reflns_limit_l_max 16
_diffrn_reflns_limit_l_min -16
_diffrn_reflns_number 12191
_diffrn_reflns_theta_full 30.56
_diffrn_reflns_theta_max 30.56
_diffrn_reflns_theta_min 2.32
_exptl_absorpt_coefficient_mu 0.522
_exptl_absorpt_correction_T_max 0.98
_exptl_absorpt_correction_T_min 0.67
_exptl_absorpt_correction_type multi-scan
_exptl_absorpt_process_details
;
(SADABS; Bruker, 2013)
;
_exptl_crystal_colour colourless
_exptl_crystal_density_diffrn 1.524
_exptl_crystal_density_method 'not measured'
_exptl_crystal_description plate
_exptl_crystal_F_000 280
_exptl_crystal_size_max 0.250
_exptl_crystal_size_mid 0.100
_exptl_crystal_size_min 0.040
_refine_diff_density_max 0.533
_refine_diff_density_min -0.370
_refine_ls_extinction_method none
_refine_ls_goodness_of_fit_ref 1.118
_refine_ls_hydrogen_treatment constr
_refine_ls_matrix_type full
_refine_ls_number_parameters 82
_refine_ls_number_reflns 1852
_refine_ls_number_restraints 0
_refine_ls_restrained_S_all 1.118
_refine_ls_R_factor_all 0.0644
_refine_ls_R_factor_gt 0.0497
_refine_ls_shift/su_max 0.000
_refine_ls_shift/su_mean 0.000
_refine_ls_structure_factor_coef Fsqd
_refine_ls_weighting_details 'w=1/[\s^2^(Fo^2^)+(0.0646P)^2^+0.4268P] where P=(Fo^2^+2Fc^2^)/3'
_refine_ls_weighting_scheme calc
_refine_ls_wR_factor_gt 0.1270
_refine_ls_wR_factor_ref 0.1348
_reflns_number_gt 1498
_reflns_number_total 1852
_reflns_threshold_expression 'I > 2\s(I)'
_cod_data_source_file rz5161sup1.cif
_cod_data_source_block I
_cod_database_code 2240876

loop_
_space_group_symop_operation_xyz
'x, y, z'
'-x+1/2, y+1/2, -z+1/2'
'-x, -y, -z'
'x-1/2, -y-1/2, z-1/2'

loop_
_atom_site_type_symbol
_atom_site_label
_atom_site_fract_x
_atom_site_fract_y
_atom_site_fract_z
_atom_site_U_iso_or_equiv
_atom_site_adp_type
_atom_site_calc_flag
_atom_site_occupancy
Cl Cl 0.27576(14) 0.79489(4) 0.15624(5) 0.02207(17) Uani d 1
N N1 0.0055(5) 0.52050(12) 0.33977(16) 0.0197(4) Uani d 1
N N2 -0.4067(5) 0.39592(13) 0.09730(18) 0.0253(4) Uani d 1
C C1 -0.2642(5) 0.45592(15) 0.15388(19) 0.0204(4) Uani d 1
C C2 -0.0811(5) 0.53460(14) 0.22134(18) 0.0173(4) Uani d 1
C C3 -0.0084(5) 0.61731(14) 0.15971(18) 0.0177(4) Uani d 1
H H3A -0.0758 0.6235 0.0768 0.021 Uiso calc 1
C C4 0.1688(5) 0.69050(13) 0.22646(18) 0.0163(4) Uani d 1
C C5 0.2634(5) 0.67930(15) 0.34888(18) 0.0192(4) Uani d 1
H H5A 0.383 0.7283 0.3953 0.023 Uiso calc 1
C C6 0.1748(6) 0.59298(15) 0.40037(19) 0.0207(4) Uani d 1
H H6A 0.2382 0.5851 0.4832 0.025 Uiso calc 1

loop_
_atom_site_aniso_label
_atom_site_aniso_U_11
_atom_site_aniso_U_22
_atom_site_aniso_U_33
_atom_site_aniso_U_12
_atom_site_aniso_U_13
_atom_site_aniso_U_23
Cl 0.0217(3) 0.0212(3) 0.0227(3) -0.00411(18) 0.00040(18) 0.00357(18)
N1 0.0200(8) 0.0197(8) 0.0191(9) 0.0004(6) 0.0016(7) 0.0014(7)
N2 0.0261(9) 0.0245(9) 0.0247(10) -0.0046(7) 0.0003(8) -0.0011(7)
C1 0.0176(9) 0.0218(9) 0.0216(10) 0.0002(7) 0.0019(8) 0.0027(8)
C2 0.0141(8) 0.0180(9) 0.0199(10) 0.0012(7) 0.0021(7) -0.0016(7)
C3 0.0161(9) 0.0217(9) 0.0153(9) -0.0004(7) 0.0020(7) -0.0001(7)
C4 0.0144(8) 0.0169(8) 0.0180(9) 0.0012(7) 0.0032(7) 0.0018(7)
C5 0.0185(9) 0.0201(9) 0.0185(10) 0.0003(7) 0.0002(8) -0.0024(7)
C6 0.0236(10) 0.0230(10) 0.0152(9) 0.0012(8) 0.0020(8) -0.0004(7)

loop_
_atom_type_symbol
_atom_type_description
_atom_type_scat_dispersion_real
_atom_type_scat_dispersion_imag
_atom_type_scat_source
C C 0.0033 0.0016 'International Tables Vol C Tables 4.2.6.8 and 6.1.1.4'
H H 0.0000 0.0000 'International Tables Vol C Tables 4.2.6.8 and 6.1.1.4'
N N 0.0061 0.0033 'International Tables Vol C Tables 4.2.6.8 and 6.1.1.4'
Cl Cl 0.1484 0.1585 'International Tables Vol C Tables 4.2.6.8 and 6.1.1.4'

loop_
_geom_angle_atom_site_label_1
_geom_angle_atom_site_label_2
_geom_angle_atom_site_label_3
_geom_angle
C6 N1 C2 116.07(19)
N2 C1 C2 177.6(2)
N1 C2 C3 125.12(19)
N1 C2 C1 116.70(19)
C3 C2 C1 118.2(2)
C2 C3 C4 116.7(2)
C2 C3 H3A 121.7
C4 C3 H3A 121.7
C3 C4 C5 120.27(19)
C3 C4 Cl 119.61(18)
C5 C4 Cl 120.11(16)
C4 C5 C6 117.58(19)
C4 C5 H5A 121.2
C6 C5 H5A 121.2
N1 C6 C5 124.3(2)
N1 C6 H6A 117.9
C5 C6 H6A 117.9

loop_
_geom_bond_atom_site_label_1
_geom_bond_atom_site_label_2
_geom_bond_distance
Cl C4 1.740(3)
N1 C6 1.350(3)
N1 C2 1.361(3)
N2 C1 1.156(3)
C1 C2 1.473(3)
C2 C3 1.401(3)
C3 C4 1.402(3)
C3 H3A 0.95
C4 C5 1.403(3)
C5 C6 1.405(3)
C5 H5A 0.95
C6 H6A 0.95

loop_
_geom_hbond_atom_site_label_D
_geom_hbond_atom_site_label_H
_geom_hbond_atom_site_label_A
_geom_hbond_site_symmetry_A
_geom_hbond_distance_DH
_geom_hbond_distance_HA
_geom_hbond_distance_DA
_geom_hbond_angle_DHA
_geom_hbond_publ_flag
C3 H3A N2 3_465 0.95 2.64 3.462(5) 145.5 y
C6 H6A N1 3_566 0.95 2.75 3.493(5) 136.0 y

loop_
_geom_torsion_atom_site_label_1
_geom_torsion_atom_site_label_2
_geom_torsion_atom_site_label_3
_geom_torsion_atom_site_label_4
_geom_torsion
C6 N1 C2 C3 -0.1(3)
C6 N1 C2 C1 179.66(19)
N1 C2 C3 C4 0.3(3)
C1 C2 C3 C4 -179.48(18)
C2 C3 C4 C5 -0.3(3)
C2 C3 C4 Cl 178.93(15)
C3 C4 C5 C6 0.1(3)
Cl C4 C5 C6 -179.07(16)
C2 N1 C6 C5 -0.1(3)
C4 C5 C6 N1 0.1(3)

_cod_database_fobs_code 2240876
